data_4123284
loop_
_publ_author_name
'Renata, Hans'
'Zhou, Qianghui'
'D\"unstl, Georg'
'Felding, Jakob'
'Merchant, Rohan R.'
'Yeh, Chien-Hung'
'Baran, Phil S.'

_publ_section_title
;
 Development of a concise synthesis of ouabagenin and hydroxylated
 corticosteroid analogues.
;
_journal_issue 3
_journal_name_full 'Journal of the American Chemical Society'
_journal_page_first 1330
_journal_page_last 1340
_journal_paper_doi 10.1021/ja512022r
_journal_volume 137
_journal_year 2015
_chemical_formula_sum 'C40 H48 O7'
_chemical_formula_weight 640.78
_chemical_name_systematic
; 
 ? 
;
_space_group_IT_number 19
_symmetry_cell_setting orthorhombic
_symmetry_space_group_name_Hall 'P 2ac 2ab'
_symmetry_space_group_name_H-M 'P 21 21 21'
_atom_sites_solution_hydrogens geom
_atom_sites_solution_primary direct
_atom_sites_solution_secondary difmap
_audit_creation_method SHELXL-97
_cell_angle_alpha 90.00
_cell_angle_beta 90.00
_cell_angle_gamma 90.00
_cell_formula_units_Z 4
_cell_length_a 8.8935(7)
_cell_length_b 10.0417(8)
_cell_length_c 36.708(3)
_cell_measurement_reflns_used 9626
_cell_measurement_temperature 123(2)
_cell_measurement_theta_max 25.42
_cell_measurement_theta_min 2.31
_cell_volume 3278.2(5)
_computing_cell_refinement 'Bruker SAINT'
_computing_data_collection 'Bruker APEX2'
_computing_data_reduction 'Bruker SAINT'
_computing_molecular_graphics 'Bruker SHELXTL'
_computing_publication_material 'Bruker SHELXTL'
_computing_structure_refinement 'SHELXL-97 (Sheldrick, 1997)'
_computing_structure_solution 'SHELXS-97 (Sheldrick, 1990)'
_diffrn_ambient_temperature 123(2)
_diffrn_measured_fraction_theta_full 1.000
_diffrn_measured_fraction_theta_max 0.997
_diffrn_measurement_device_type 'Bruker APEX-II CCD'
_diffrn_measurement_method '\f and \w scans'
_diffrn_radiation_monochromator graphite
_diffrn_radiation_source 'fine-focus sealed tube'
_diffrn_radiation_type MoK\a
_diffrn_radiation_wavelength 0.71073
_diffrn_reflns_av_R_equivalents 0.0371
_diffrn_reflns_av_sigmaI/netI 0.0302
_diffrn_reflns_limit_h_max 10
_diffrn_reflns_limit_h_min -10
_diffrn_reflns_limit_k_max 11
_diffrn_reflns_limit_k_min -12
_diffrn_reflns_limit_l_max 44
_diffrn_reflns_limit_l_min -44
_diffrn_reflns_number 31138
_diffrn_reflns_theta_full 25.00
_diffrn_reflns_theta_max 25.42
_diffrn_reflns_theta_min 2.10
_exptl_absorpt_coefficient_mu 0.088
_exptl_absorpt_correction_T_max 0.9930
_exptl_absorpt_correction_T_min 0.9658
_exptl_absorpt_correction_type multi-scan
_exptl_absorpt_process_details sadabs
_exptl_crystal_colour orange
_exptl_crystal_density_diffrn 1.298
_exptl_crystal_density_method 'not measured'
_exptl_crystal_description plate
_exptl_crystal_F_000 1376
_exptl_crystal_size_max 0.40
_exptl_crystal_size_mid 0.30
_exptl_crystal_size_min 0.08
_refine_diff_density_max 0.229
_refine_diff_density_min -0.188
_refine_diff_density_rms 0.035
_refine_ls_abs_structure_details 'Flack H D (1983), Acta Cryst. A39, 876-881'
_refine_ls_abs_structure_Flack 0.2(8)
_refine_ls_extinction_method none
_refine_ls_goodness_of_fit_ref 1.048
_refine_ls_hydrogen_treatment constr
_refine_ls_matrix_type full
_refine_ls_number_parameters 424
_refine_ls_number_reflns 6040
_refine_ls_number_restraints 0
_refine_ls_restrained_S_all 1.048
_refine_ls_R_factor_all 0.0406
_refine_ls_R_factor_gt 0.0370
_refine_ls_shift/su_max 0.032
_refine_ls_shift/su_mean 0.004
_refine_ls_structure_factor_coef Fsqd
_refine_ls_weighting_details 'calc w=1/[\s^2^(Fo^2^)+(0.0500P)^2^+0.7000P] where P=(Fo^2^+2Fc^2^)/3'
_refine_ls_weighting_scheme calc
_refine_ls_wR_factor_gt 0.0913
_refine_ls_wR_factor_ref 0.0933
_reflns_number_gt 5660
_reflns_number_total 6040
_reflns_threshold_expression >2sigma(I)
_cod_data_source_file ja512022r_si_003.cif
_cod_data_source_block baran99
_cod_depositor_comments
;
The following automatic conversions were performed:

'_symmetry_cell_setting' value 'Orthorhombic' changed to
'orthorhombic' according to
/home/saulius/struct/COD-crude-data--automatic-downloads/rss-feeds/ACS/lib/dictionaries/cif_core.dic
dictionary named 'cif_core.dic' version 2.4.2 from 2011-04-26.

Automatic conversion script
Id: cif_fix_values 2935 2014-11-11 08:27:57Z andrius 

 Adding full bibliography for 4123278--4123285.cif.
;
_cod_original_cell_volume 3278.3(4)
_cod_original_sg_symbol_H-M P2(1)2(1)2(1)
_cod_database_code 4123284

loop_
_symmetry_equiv_pos_as_xyz
'x, y, z'
'-x+1/2, -y, z+1/2'
'-x, y+1/2, -z+1/2'
'x+1/2, -y+1/2, -z'

loop_
_atom_site_label
_atom_site_type_symbol
_atom_site_fract_x
_atom_site_fract_y
_atom_site_fract_z
_atom_site_U_iso_or_equiv
_atom_site_adp_type
_atom_site_occupancy
_atom_site_symmetry_multiplicity
_atom_site_calc_flag
_atom_site_refinement_flags
O1 O -0.88518(16) 0.85105(13) -0.14263(3) 0.0238(3) Uani 1 1 d .
O2 O -0.79330(17) 0.63983(14) -0.14436(3) 0.0302(3) Uani 1 1 d .
O3 O 0.08632(15) 0.94172(13) 0.19225(4) 0.0233(3) Uani 1 1 d .
O4 O 0.27287(14) 1.09808(14) 0.18894(4) 0.0249(3) Uani 1 1 d .
O5 O -0.45141(15) 1.20065(14) 0.09716(3) 0.0251(3) Uani 1 1 d .
O6 O -0.67001(15) 1.56583(13) 0.19013(4) 0.0238(3) Uani 1 1 d .
O7 O -0.76222(16) 1.57499(14) 0.11907(4) 0.0289(3) Uani 1 1 d .
C1 C -0.8096(3) 0.8365(2) -0.17628(5) 0.0330(5) Uani 1 1 d .
H1A H -0.7362 0.9094 -0.1798 0.040 Uiso 1 1 calc R
H1B H -0.8821 0.8375 -0.1967 0.040 Uiso 1 1 calc R
C2 C -0.7325(4) 0.7072(3) -0.17419(7) 0.0525(8) Uani 1 1 d .
H2A H -0.7490 0.6557 -0.1968 0.063 Uiso 1 1 calc R
H2B H -0.6230 0.7203 -0.1709 0.063 Uiso 1 1 calc R
C3 C -0.8558(2) 0.73633(19) -0.12047(5) 0.0231(4) Uani 1 1 d .
C4 C -1.0023(2) 0.6869(2) -0.10306(5) 0.0300(5) Uani 1 1 d .
H4A H -1.0024 0.5885 -0.1014 0.036 Uiso 1 1 calc R
H4B H -1.0900 0.7152 -0.1177 0.036 Uiso 1 1 calc R
C5 C -1.0088(2) 0.7497(2) -0.06458(5) 0.0309(5) Uani 1 1 d .
H5A H -1.1044 0.7982 -0.0608 0.037 Uiso 1 1 calc R
H5B H -0.9982 0.6809 -0.0454 0.037 Uiso 1 1 calc R
C6 C -0.8747(2) 0.8452(2) -0.06439(5) 0.0211(4) Uani 1 1 d .
H6A H -0.9071 0.9254 -0.0785 0.025 Uiso 1 1 calc R
C7 C -0.7554(2) 0.77516(19) -0.08777(5) 0.0222(4) Uani 1 1 d .
C8 C -0.6967(3) 0.6456(2) -0.07058(6) 0.0352(5) Uani 1 1 d .
H8A H -0.6326 0.6671 -0.0497 0.053 Uiso 1 1 calc R
H8B H -0.6381 0.5960 -0.0887 0.053 Uiso 1 1 calc R
H8C H -0.7819 0.5913 -0.0625 0.053 Uiso 1 1 calc R
C9 C -0.6263(2) 0.8712(2) -0.09510(5) 0.0291(5) Uani 1 1 d .
H9A H -0.6622 0.9444 -0.1109 0.035 Uiso 1 1 calc R
H9B H -0.5450 0.8238 -0.1082 0.035 Uiso 1 1 calc R
C10 C -0.5632(2) 0.9303(2) -0.05934(5) 0.0314(5) Uani 1 1 d .
H10A H -0.5141 0.8586 -0.0452 0.038 Uiso 1 1 calc R
H10B H -0.4859 0.9978 -0.0653 0.038 Uiso 1 1 calc R
C11 C -0.6859(2) 0.9950(2) -0.03596(5) 0.0220(4) Uani 1 1 d .
H11A H -0.7295 1.0692 -0.0507 0.026 Uiso 1 1 calc R
C12 C -0.8150(2) 0.8969(2) -0.02825(5) 0.0211(4) Uani 1 1 d .
H12A H -0.7745 0.8201 -0.0140 0.025 Uiso 1 1 calc R
C13 C -0.9349(2) 0.9662(2) -0.00570(5) 0.0264(5) Uani 1 1 d .
H13A H -1.0235 0.9073 -0.0032 0.032 Uiso 1 1 calc R
H13B H -0.9674 1.0487 -0.0182 0.032 Uiso 1 1 calc R
C14 C -0.8734(2) 1.0005(2) 0.03192(5) 0.0301(5) Uani 1 1 d .
H14A H -0.9424 1.0645 0.0438 0.036 Uiso 1 1 calc R
H14B H -0.8711 0.9187 0.0469 0.036 Uiso 1 1 calc R
C15 C -0.7172(2) 1.0601(2) 0.03069(5) 0.0220(4) Uani 1 1 d .
C16 C -0.6277(2) 1.05670(19) -0.00074(5) 0.0209(4) Uani 1 1 d .
C17 C -0.6596(2) 1.1135(2) 0.06287(5) 0.0237(4) Uani 1 1 d .
H17A H -0.7200 1.1150 0.0842 0.028 Uiso 1 1 calc R
C18 C -0.5163(2) 1.16383(19) 0.06385(5) 0.0223(4) Uani 1 1 d .
C19 C -0.4268(2) 1.1650(2) 0.03332(5) 0.0257(4) Uani 1 1 d .
H19A H -0.3282 1.2012 0.0342 0.031 Uiso 1 1 calc R
C20 C -0.4840(2) 1.1119(2) 0.00120(5) 0.0243(4) Uani 1 1 d .
H20A H -0.4233 1.1133 -0.0201 0.029 Uiso 1 1 calc R
C21 C 0.1993(2) 0.8941(2) 0.16773(5) 0.0266(4) Uani 1 1 d .
H21A H 0.1724 0.9132 0.1421 0.032 Uiso 1 1 calc R
H21B H 0.2156 0.7972 0.1706 0.032 Uiso 1 1 calc R
C22 C 0.3358(2) 0.9725(2) 0.17947(6) 0.0263(5) Uani 1 1 d .
H22A H 0.3859 0.9305 0.2006 0.032 Uiso 1 1 calc R
H22B H 0.4091 0.9813 0.1593 0.032 Uiso 1 1 calc R
C23 C 0.1230(2) 1.07617(19) 0.20157(5) 0.0205(4) Uani 1 1 d .
C24 C 0.1048(2) 1.0945(2) 0.24296(5) 0.0234(4) Uani 1 1 d .
H24A H 0.1844 1.1538 0.2526 0.028 Uiso 1 1 calc R
H24B H 0.1116 1.0076 0.2556 0.028 Uiso 1 1 calc R
C25 C -0.0520(2) 1.1574(2) 0.24899(5) 0.0226(4) Uani 1 1 d .
H25A H -0.1121 1.1041 0.2664 0.027 Uiso 1 1 calc R
H25B H -0.0430 1.2496 0.2583 0.027 Uiso 1 1 calc R
C26 C -0.1230(2) 1.15581(18) 0.21098(5) 0.0171(4) Uani 1 1 d .
H26A H -0.1608 1.0633 0.2067 0.020 Uiso 1 1 calc R
C27 C 0.0116(2) 1.17667(18) 0.18502(5) 0.0174(4) Uani 1 1 d .
C28 C -0.0394(2) 1.1514(2) 0.14589(5) 0.0209(4) Uani 1 1 d .
H28A H -0.0681 1.0566 0.1431 0.025 Uiso 1 1 calc R
H28B H 0.0449 1.1697 0.1290 0.025 Uiso 1 1 calc R
C29 C -0.1737(2) 1.2401(2) 0.13598(5) 0.0214(4) Uani 1 1 d .
H29A H -0.2081 1.2182 0.1110 0.026 Uiso 1 1 calc R
H29B H -0.1416 1.3345 0.1362 0.026 Uiso 1 1 calc R
C30 C -0.3055(2) 1.22137(19) 0.16293(5) 0.0178(4) Uani 1 1 d .
H30A H -0.3372 1.1259 0.1618 0.021 Uiso 1 1 calc R
C31 C -0.2513(2) 1.24955(18) 0.20201(4) 0.0162(4) Uani 1 1 d .
H31A H -0.2091 1.3419 0.2021 0.019 Uiso 1 1 calc R
C32 C -0.3835(2) 1.24870(19) 0.22823(5) 0.0202(4) Uani 1 1 d .
H32A H -0.3468 1.2533 0.2537 0.024 Uiso 1 1 calc R
H32B H -0.4420 1.1655 0.2253 0.024 Uiso 1 1 calc R
C33 C -0.4822(2) 1.3687(2) 0.21990(5) 0.0213(4) Uani 1 1 d .
H33A H -0.5794 1.3592 0.2328 0.026 Uiso 1 1 calc R
H33B H -0.4325 1.4505 0.2290 0.026 Uiso 1 1 calc R
C34 C -0.5107(2) 1.38214(19) 0.17975(5) 0.0180(4) Uani 1 1 d .
C35 C -0.4423(2) 1.30655(18) 0.15415(5) 0.0166(4) Uani 1 1 d .
C36 C -0.5074(2) 1.30399(19) 0.11695(5) 0.0195(4) Uani 1 1 d .
C37 C -0.6120(2) 1.38951(19) 0.10455(5) 0.0216(4) Uani 1 1 d .
H37A H -0.6463 1.3834 0.0801 0.026 Uiso 1 1 calc R
C38 C -0.6718(2) 1.49015(19) 0.12834(5) 0.0210(4) Uani 1 1 d .
C39 C -0.6212(2) 1.48476(18) 0.16878(5) 0.0185(4) Uani 1 1 d .
C40 C 0.0830(2) 1.31533(19) 0.18808(5) 0.0231(4) Uani 1 1 d .
H40A H 0.1673 1.3222 0.1710 0.035 Uiso 1 1 calc R
H40B H 0.1196 1.3291 0.2130 0.035 Uiso 1 1 calc R
H40C H 0.0078 1.3833 0.1822 0.035 Uiso 1 1 calc R

loop_
_atom_site_aniso_label
_atom_site_aniso_U_11
_atom_site_aniso_U_22
_atom_site_aniso_U_33
_atom_site_aniso_U_23
_atom_site_aniso_U_13
_atom_site_aniso_U_12
O1 0.0326(7) 0.0219(7) 0.0169(6) 0.0022(5) -0.0005(6) 0.0085(6)
O2 0.0481(9) 0.0197(7) 0.0229(7) -0.0044(6) -0.0063(6) 0.0067(7)
O3 0.0232(7) 0.0172(7) 0.0297(7) -0.0024(6) 0.0048(6) 0.0019(5)
O4 0.0160(6) 0.0241(8) 0.0345(7) -0.0027(6) 0.0025(6) -0.0004(5)
O5 0.0263(7) 0.0255(7) 0.0235(7) -0.0103(6) -0.0086(6) 0.0075(6)
O6 0.0224(7) 0.0210(7) 0.0280(7) -0.0023(6) 0.0032(6) 0.0032(6)
O7 0.0274(7) 0.0262(8) 0.0332(7) 0.0007(6) -0.0070(6) 0.0087(6)
C1 0.0472(13) 0.0282(12) 0.0235(10) 0.0007(9) 0.0075(9) 0.0083(10)
C2 0.080(2) 0.0358(15) 0.0414(13) 0.0091(11) 0.0270(14) 0.0255(14)
C3 0.0315(11) 0.0165(10) 0.0214(9) -0.0010(8) -0.0054(8) 0.0026(8)
C4 0.0352(11) 0.0288(12) 0.0261(10) 0.0009(9) -0.0081(9) -0.0094(9)
C5 0.0320(11) 0.0372(13) 0.0234(9) 0.0017(9) -0.0015(9) -0.0130(10)
C6 0.0226(9) 0.0232(10) 0.0173(8) 0.0019(8) -0.0036(8) -0.0030(8)
C7 0.0273(10) 0.0177(10) 0.0215(9) -0.0009(8) -0.0061(8) 0.0004(8)
C8 0.0464(13) 0.0314(13) 0.0279(10) -0.0009(9) -0.0137(10) 0.0105(11)
C9 0.0263(10) 0.0349(12) 0.0260(10) -0.0086(9) 0.0032(9) -0.0039(9)
C10 0.0242(10) 0.0412(13) 0.0288(10) -0.0128(10) 0.0025(9) -0.0081(10)
C11 0.0240(10) 0.0232(10) 0.0187(9) -0.0023(8) -0.0004(8) -0.0019(8)
C12 0.0220(9) 0.0221(10) 0.0193(9) 0.0020(8) -0.0017(8) -0.0037(8)
C13 0.0230(10) 0.0377(13) 0.0184(9) -0.0018(8) 0.0000(8) -0.0082(9)
C14 0.0271(11) 0.0413(13) 0.0220(10) -0.0056(9) 0.0036(9) -0.0086(10)
C15 0.0222(10) 0.0236(10) 0.0201(9) -0.0033(8) -0.0020(8) -0.0002(8)
C16 0.0249(10) 0.0181(10) 0.0197(9) -0.0011(8) -0.0014(8) -0.0025(8)
C17 0.0258(10) 0.0253(11) 0.0199(9) -0.0031(8) 0.0014(8) 0.0023(8)
C18 0.0273(10) 0.0188(10) 0.0210(9) -0.0047(8) -0.0080(8) 0.0047(8)
C19 0.0238(10) 0.0230(10) 0.0304(10) -0.0058(9) -0.0025(8) -0.0028(8)
C20 0.0256(10) 0.0256(11) 0.0216(9) -0.0032(8) 0.0023(8) -0.0052(8)
C21 0.0252(10) 0.0236(11) 0.0311(10) -0.0048(9) 0.0031(8) 0.0053(8)
C22 0.0213(10) 0.0271(11) 0.0305(10) -0.0044(9) 0.0011(8) 0.0067(8)
C23 0.0154(8) 0.0193(10) 0.0269(9) -0.0003(8) 0.0002(8) -0.0019(8)
C24 0.0227(10) 0.0244(11) 0.0231(9) 0.0008(8) -0.0028(8) 0.0034(8)
C25 0.0215(9) 0.0261(11) 0.0201(9) 0.0019(8) -0.0022(8) 0.0045(8)
C26 0.0175(9) 0.0146(9) 0.0191(8) 0.0007(7) 0.0006(7) -0.0020(8)
C27 0.0156(9) 0.0162(9) 0.0205(9) -0.0006(7) 0.0013(7) 0.0003(7)
C28 0.0189(9) 0.0240(10) 0.0198(9) -0.0021(8) 0.0022(7) 0.0013(8)
C29 0.0205(9) 0.0260(10) 0.0176(8) 0.0015(8) 0.0012(7) 0.0008(8)
C30 0.0177(9) 0.0158(10) 0.0201(9) -0.0020(7) -0.0019(7) -0.0009(7)
C31 0.0182(9) 0.0134(9) 0.0170(8) -0.0001(7) -0.0002(7) -0.0005(7)
C32 0.0197(9) 0.0208(10) 0.0200(9) 0.0017(8) 0.0008(7) 0.0007(8)
C33 0.0185(9) 0.0243(10) 0.0211(9) 0.0009(8) 0.0021(7) 0.0006(8)
C34 0.0150(9) 0.0168(9) 0.0221(9) 0.0010(7) 0.0006(7) -0.0029(7)
C35 0.0158(9) 0.0148(9) 0.0193(8) 0.0024(7) -0.0005(7) -0.0023(7)
C36 0.0179(9) 0.0203(10) 0.0203(9) -0.0028(8) -0.0007(8) -0.0018(8)
C37 0.0217(9) 0.0235(10) 0.0197(8) 0.0001(8) -0.0046(8) -0.0005(8)
C38 0.0167(9) 0.0208(10) 0.0254(10) 0.0028(8) -0.0010(8) -0.0023(8)
C39 0.0136(8) 0.0192(10) 0.0225(9) -0.0002(8) 0.0017(7) -0.0046(8)
C40 0.0202(10) 0.0187(10) 0.0305(10) 0.0006(8) 0.0002(8) -0.0030(7)

loop_
_atom_type_symbol
_atom_type_description
_atom_type_scat_dispersion_real
_atom_type_scat_dispersion_imag
_atom_type_scat_source
C C 0.0033 0.0016 'International Tables Vol C Tables 4.2.6.8 and 6.1.1.4'
H H 0.0000 0.0000 'International Tables Vol C Tables 4.2.6.8 and 6.1.1.4'
O O 0.0106 0.0060 'International Tables Vol C Tables 4.2.6.8 and 6.1.1.4'

loop_
_geom_angle_atom_site_label_1
_geom_angle_atom_site_label_2
_geom_angle_atom_site_label_3
_geom_angle
C1 O1 C3 109.02(14)
C2 O2 C3 107.78(15)
C23 O3 C21 107.81(14)
C22 O4 C23 108.06(14)
C36 O5 C18 121.08(14)
O1 C1 C2 105.52(17)
O2 C2 C1 106.75(19)
O2 C3 O1 105.60(14)
O2 C3 C4 111.65(16)
O1 C3 C4 110.00(16)
O2 C3 C7 115.16(16)
O1 C3 C7 110.05(15)
C4 C3 C7 104.41(15)
C3 C4 C5 106.26(16)
C6 C5 C4 103.33(16)
C12 C6 C5 119.35(16)
C12 C6 C7 113.76(15)
C5 C6 C7 104.39(15)
C9 C7 C6 109.22(16)
C9 C7 C8 110.63(17)
C6 C7 C8 113.15(16)
C9 C7 C3 117.26(16)
C6 C7 C3 98.64(15)
C8 C7 C3 107.55(16)
C7 C9 C10 111.51(16)
C11 C10 C9 112.31(17)
C16 C11 C10 113.91(16)
C16 C11 C12 110.96(15)
C10 C11 C12 111.28(16)
C13 C12 C6 112.77(15)
C13 C12 C11 109.29(16)
C6 C12 C11 108.57(15)
C12 C13 C14 110.22(17)
C15 C14 C13 113.04(16)
C17 C15 C16 119.86(18)
C17 C15 C14 117.64(17)
C16 C15 C14 122.41(17)
C20 C16 C15 117.93(17)
C20 C16 C11 121.08(17)
C15 C16 C11 120.99(17)
C18 C17 C15 120.35(18)
C17 C18 C19 121.29(17)
C17 C18 O5 120.18(17)
C19 C18 O5 118.09(17)
C18 C19 C20 118.47(18)
C19 C20 C16 122.06(18)
O3 C21 C22 102.17(15)
O4 C22 C21 102.44(15)
O4 C23 O3 106.29(14)
O4 C23 C27 111.81(15)
O3 C23 C27 112.20(15)
O4 C23 C24 113.58(15)
O3 C23 C24 108.99(15)
C27 C23 C24 104.08(15)
C23 C24 C25 106.56(15)
C26 C25 C24 103.72(14)
C31 C26 C25 120.12(15)
C31 C26 C27 111.42(14)
C25 C26 C27 103.95(14)
C28 C27 C40 110.03(15)
C28 C27 C23 116.94(15)
C40 C27 C23 107.43(15)
C28 C27 C26 109.13(14)
C40 C27 C26 113.50(15)
C23 C27 C26 99.58(14)
C27 C28 C29 110.94(15)
C28 C29 C30 111.59(14)
C35 C30 C31 110.16(14)
C35 C30 C29 113.73(15)
C31 C30 C29 109.66(14)
C26 C31 C32 116.20(14)
C26 C31 C30 108.92(14)
C32 C31 C30 110.29(14)
C31 C32 C33 108.35(15)
C34 C33 C32 111.45(15)
C35 C34 C39 120.01(16)
C35 C34 C33 123.76(17)
C39 C34 C33 116.22(16)
C34 C35 C36 118.30(16)
C34 C35 C30 121.85(16)
C36 C35 C30 119.81(15)
C37 C36 O5 124.00(16)
C37 C36 C35 124.75(17)
O5 C36 C35 111.21(15)
C36 C37 C38 119.94(16)
O7 C38 C37 124.41(17)
O7 C38 C39 118.85(17)
C37 C38 C39 116.68(16)
O6 C39 C34 122.03(17)
O6 C39 C38 119.43(17)
C34 C39 C38 118.51(16)

loop_
_geom_bond_atom_site_label_1
_geom_bond_atom_site_label_2
_geom_bond_distance
O1 C1 1.414(2)
O1 C3 1.434(2)
O2 C2 1.396(3)
O2 C3 1.420(2)
O3 C23 1.430(2)
O3 C21 1.431(2)
O4 C22 1.423(2)
O4 C23 1.428(2)
O5 C36 1.361(2)
O5 C18 1.401(2)
O6 C39 1.211(2)
O7 C38 1.220(2)
C1 C2 1.470(3)
C3 C4 1.533(3)
C3 C7 1.546(3)
C4 C5 1.548(3)
C5 C6 1.530(3)
C6 C12 1.520(2)
C6 C7 1.536(3)
C7 C9 1.523(3)
C7 C8 1.537(3)
C9 C10 1.546(3)
C10 C11 1.533(3)
C11 C16 1.524(3)
C11 C12 1.539(3)
C12 C13 1.519(3)
C13 C14 1.524(3)
C14 C15 1.513(3)
C15 C17 1.394(3)
C15 C16 1.402(3)
C16 C20 1.395(3)
C17 C18 1.372(3)
C18 C19 1.374(3)
C19 C20 1.390(3)
C21 C22 1.510(3)
C23 C27 1.539(3)
C23 C24 1.539(2)
C24 C25 1.546(3)
C25 C26 1.532(2)
C26 C31 1.515(2)
C26 C27 1.544(2)
C27 C28 1.528(2)
C27 C40 1.535(3)
C28 C29 1.534(3)
C29 C30 1.546(2)
C30 C35 1.522(2)
C30 C31 1.540(2)
C31 C32 1.520(2)
C32 C33 1.523(3)
C33 C34 1.502(2)
C34 C35 1.353(3)
C34 C39 1.479(3)
C35 C36 1.483(2)
C36 C37 1.345(3)
C37 C38 1.438(3)
C38 C39 1.552(3)
